data_2226769
loop_
_publ_author_name
'Gowda, B. Thimme'
'Foro, Sabine'
'Nirmala, P. G.'
'Fuess, Hartmut'

_publ_section_title
;
 4-Chloro-<i>N</i>-(4-chlorophenyl)-2-methylbenzenesulfonamide
;
_journal_coeditor_code BQ2225
_journal_issue 8
_journal_name_full 'Acta Crystallographica Section E'
_journal_page_first o2000
_journal_paper_doi 10.1107/S1600536810026930
_journal_volume 66
_journal_year 2010
_chemical_formula_iupac 'C13 H11 Cl2 N O2 S'
_chemical_formula_moiety 'C13 H11 Cl2 N O2 S'
_chemical_formula_sum 'C13 H11 Cl2 N O2 S'
_chemical_formula_weight 316.19
_chemical_name_systematic
;
4-Chloro-<i>N</i>-(4-chlorophenyl)-2-methylbenzenesulfonamide
;
_space_group_IT_number 14
_symmetry_cell_setting monoclinic
_symmetry_space_group_name_Hall '-P 2ybc'
_symmetry_space_group_name_H-M 'P 1 21/c 1'
_atom_sites_solution_hydrogens geom
_atom_sites_solution_primary direct
_atom_sites_solution_secondary difmap
_audit_creation_method SHELXL-97
_cell_angle_alpha 90.00
_cell_angle_beta 95.222(6)
_cell_angle_gamma 90.00
_cell_formula_units_Z 4
_cell_length_a 9.2696(5)
_cell_length_b 9.8591(5)
_cell_length_c 15.8130(10)
_cell_measurement_reflns_used 4597
_cell_measurement_temperature 299(2)
_cell_measurement_theta_max 27.85
_cell_measurement_theta_min 2.58
_cell_volume 1439.15(14)
_computing_cell_refinement
;
CrysAlis RED (Oxford Diffraction, 2009)
;
_computing_data_collection
;
CrysAlis CCD (Oxford Diffraction, 2009)
;
_computing_data_reduction
;
CrysAlis RED (Oxford Diffraction, 2009)
;
_computing_molecular_graphics 'PLATON (Spek, 2009)'
_computing_publication_material 'SHELXL97 (Sheldrick, 2008)'
_computing_structure_refinement 'SHELXL97 (Sheldrick, 2008)'
_computing_structure_solution 'SHELXS97 (Sheldrick, 2008)'
_diffrn_ambient_temperature 299(2)
_diffrn_measured_fraction_theta_full 0.999
_diffrn_measured_fraction_theta_max 0.999
_diffrn_measurement_device_type
;
Oxford Diffraction Xcalibur diffractometer
with a Sapphire CCD detector
;
_diffrn_measurement_method
;
Rotation method data acquisition using omega and phi scans
;
_diffrn_radiation_monochromator graphite
_diffrn_radiation_source 'fine-focus sealed tube'
_diffrn_radiation_type MoK\a
_diffrn_radiation_wavelength 0.71073
_diffrn_reflns_av_R_equivalents 0.0147
_diffrn_reflns_av_sigmaI/netI 0.0124
_diffrn_reflns_limit_h_max 11
_diffrn_reflns_limit_h_min -11
_diffrn_reflns_limit_k_max 12
_diffrn_reflns_limit_k_min -12
_diffrn_reflns_limit_l_max 19
_diffrn_reflns_limit_l_min -19
_diffrn_reflns_number 9765
_diffrn_reflns_theta_full 26.37
_diffrn_reflns_theta_max 26.37
_diffrn_reflns_theta_min 2.59
_diffrn_standards_decay_% 0
_diffrn_standards_number 0
_exptl_absorpt_coefficient_mu 0.592
_exptl_absorpt_correction_T_max 0.8518
_exptl_absorpt_correction_T_min 0.7977
_exptl_absorpt_correction_type multi-scan
_exptl_absorpt_process_details
;
(CrysAlis RED; Oxford Diffraction, 2009)
;
_exptl_crystal_colour colorless
_exptl_crystal_density_diffrn 1.459
_exptl_crystal_density_method 'not measured'
_exptl_crystal_description rod
_exptl_crystal_F_000 648
_exptl_crystal_size_max 0.40
_exptl_crystal_size_mid 0.32
_exptl_crystal_size_min 0.28
_refine_diff_density_max 0.298
_refine_diff_density_min -0.415
_refine_ls_extinction_method none
_refine_ls_goodness_of_fit_ref 1.041
_refine_ls_hydrogen_treatment mixed
_refine_ls_matrix_type full
_refine_ls_number_parameters 175
_refine_ls_number_reflns 2938
_refine_ls_number_restraints 1
_refine_ls_restrained_S_all 1.041
_refine_ls_R_factor_all 0.0517
_refine_ls_R_factor_gt 0.0425
_refine_ls_shift/su_max 0.016
_refine_ls_shift/su_mean 0.004
_refine_ls_structure_factor_coef Fsqd
_refine_ls_weighting_details 'calc w=1/[\s^2^(Fo^2^)+(0.0617P)^2^+0.6589P] where P=(Fo^2^+2Fc^2^)/3'
_refine_ls_weighting_scheme calc
_refine_ls_wR_factor_gt 0.1157
_refine_ls_wR_factor_ref 0.1216
_reflns_number_gt 2408
_reflns_number_total 2938
_reflns_threshold_expression I>2sigma(I)
_cod_data_source_file bq2225.cif
_cod_data_source_block I
_cod_original_sg_symbol_H-M 'P 21/c'
_cod_database_code 2226769
_cod_database_fobs_code 2226769

loop_
_symmetry_equiv_pos_as_xyz
'x, y, z'
'-x, y+1/2, -z+1/2'
'-x, -y, -z'
'x, -y-1/2, z-1/2'

loop_
_atom_site_type_symbol
_atom_site_label
_atom_site_fract_x
_atom_site_fract_y
_atom_site_fract_z
_atom_site_U_iso_or_equiv
_atom_site_adp_type
_atom_site_calc_flag
_atom_site_refinement_flags
_atom_site_occupancy
_atom_site_disorder_assembly
_atom_site_disorder_group
C C1 0.3936(2) 0.0472(2) 0.60770(13) 0.0447(5) Uani d . 1 . .
C C2 0.3558(3) 0.1435(2) 0.54392(14) 0.0506(5) Uani d . 1 . .
C C3 0.2576(3) 0.1023(3) 0.47744(15) 0.0605(6) Uani d . 1 . .
H H3 0.2302 0.1633 0.4341 0.073 Uiso calc R 1 . .
C C4 0.1994(3) -0.0269(3) 0.47382(15) 0.0578(6) Uani d . 1 . .
C C5 0.2377(3) -0.1203(3) 0.53603(16) 0.0614(6) Uani d . 1 . .
H H5 0.1986 -0.2072 0.5332 0.074 Uiso calc R 1 . .
C C6 0.3354(3) -0.0827(2) 0.60306(16) 0.0554(6) Uani d . 1 . .
H H6 0.3625 -0.1451 0.6457 0.066 Uiso calc R 1 . .
C C7 0.2731(2) 0.1334(2) 0.78675(12) 0.0438(5) Uani d . 1 . .
C C8 0.2587(3) 0.0085(2) 0.82521(18) 0.0632(6) Uani d . 1 . .
H H8 0.3367 -0.0511 0.8311 0.076 Uiso calc R 1 . .
C C9 0.1286(3) -0.0271(3) 0.85470(19) 0.0733(8) Uani d . 1 . .
H H9 0.1179 -0.1118 0.8792 0.088 Uiso calc R 1 . .
C C10 0.0148(3) 0.0622(3) 0.84792(16) 0.0640(7) Uani d . 1 . .
C C11 0.0271(3) 0.1854(3) 0.80905(16) 0.0639(6) Uani d . 1 . .
H H11 -0.0510 0.2449 0.8038 0.077 Uiso calc R 1 . .
C C12 0.1557(3) 0.2203(2) 0.77793(14) 0.0540(5) Uani d . 1 . .
H H12 0.1638 0.3032 0.7507 0.065 Uiso calc R 1 . .
C C13 0.4155(3) 0.2892(2) 0.54425(16) 0.0620(6) Uani d . 1 . .
H H13A 0.5191 0.2866 0.5449 0.074 Uiso calc R 1 . .
H H13B 0.3891 0.3360 0.5938 0.074 Uiso calc R 1 . .
H H13C 0.3755 0.3359 0.4942 0.074 Uiso calc R 1 . .
N N1 0.4080(2) 0.17773(16) 0.75967(12) 0.0480(4) Uani d D 1 . .
H H1N 0.419(3) 0.2615(11) 0.7493(15) 0.058 Uiso d D 1 . .
O O1 0.54310(18) -0.03518(15) 0.74327(11) 0.0608(5) Uani d . 1 . .
O O2 0.62082(18) 0.17858(17) 0.68063(12) 0.0647(5) Uani d . 1 . .
Cl Cl1 0.07375(8) -0.06943(10) 0.39055(5) 0.0866(3) Uani d . 1 . .
Cl Cl2 -0.14664(10) 0.01749(11) 0.88891(7) 0.1049(4) Uani d . 1 . .
S S1 0.50716(6) 0.08928(5) 0.69990(4) 0.04710(18) Uani d . 1 . .

loop_
_atom_site_aniso_label
_atom_site_aniso_U_11
_atom_site_aniso_U_22
_atom_site_aniso_U_33
_atom_site_aniso_U_12
_atom_site_aniso_U_13
_atom_site_aniso_U_23
C1 0.0496(11) 0.0353(10) 0.0493(11) 0.0072(8) 0.0051(9) -0.0033(8)
C2 0.0611(13) 0.0453(11) 0.0469(11) 0.0087(10) 0.0122(10) 0.0014(9)
C3 0.0727(16) 0.0628(15) 0.0462(12) 0.0138(12) 0.0067(11) 0.0053(11)
C4 0.0528(13) 0.0721(16) 0.0485(12) 0.0095(11) 0.0047(10) -0.0154(11)
C5 0.0651(15) 0.0505(13) 0.0676(15) -0.0028(11) 0.0009(12) -0.0119(11)
C6 0.0657(14) 0.0378(11) 0.0614(14) 0.0029(10) -0.0013(11) -0.0011(10)
C7 0.0594(12) 0.0331(9) 0.0378(10) -0.0032(9) -0.0008(9) -0.0051(8)
C8 0.0736(16) 0.0394(12) 0.0773(16) 0.0034(11) 0.0120(13) 0.0088(11)
C9 0.097(2) 0.0469(14) 0.0788(18) -0.0168(14) 0.0209(15) 0.0040(13)
C10 0.0672(15) 0.0653(16) 0.0602(14) -0.0184(13) 0.0099(12) -0.0189(12)
C11 0.0607(14) 0.0665(16) 0.0634(15) 0.0036(12) 0.0000(11) -0.0088(12)
C12 0.0679(14) 0.0436(12) 0.0493(12) 0.0048(10) -0.0019(10) 0.0004(9)
C13 0.0809(17) 0.0437(12) 0.0613(14) 0.0034(11) 0.0059(12) 0.0148(11)
N1 0.0615(11) 0.0253(8) 0.0569(10) -0.0020(7) 0.0044(8) -0.0027(7)
O1 0.0686(11) 0.0367(8) 0.0735(11) 0.0115(7) -0.0136(8) 0.0025(7)
O2 0.0521(9) 0.0510(9) 0.0914(13) -0.0034(7) 0.0080(8) -0.0011(9)
Cl1 0.0733(5) 0.1143(7) 0.0691(4) 0.0115(4) -0.0096(3) -0.0264(4)
Cl2 0.0898(6) 0.1106(7) 0.1198(7) -0.0418(5) 0.0403(5) -0.0334(6)
S1 0.0496(3) 0.0310(3) 0.0596(3) 0.0042(2) -0.0010(2) -0.0008(2)

loop_
_atom_type_symbol
_atom_type_description
_atom_type_scat_dispersion_real
_atom_type_scat_dispersion_imag
_atom_type_scat_source
C C 0.0033 0.0016 'International Tables Vol C Tables 4.2.6.8 and 6.1.1.4'
H H 0.0000 0.0000 'International Tables Vol C Tables 4.2.6.8 and 6.1.1.4'
N N 0.0061 0.0033 'International Tables Vol C Tables 4.2.6.8 and 6.1.1.4'
O O 0.0106 0.0060 'International Tables Vol C Tables 4.2.6.8 and 6.1.1.4'
Cl Cl 0.1484 0.1585 'International Tables Vol C Tables 4.2.6.8 and 6.1.1.4'
S S 0.1246 0.1234 'International Tables Vol C Tables 4.2.6.8 and 6.1.1.4'

loop_
_geom_angle_atom_site_label_1
_geom_angle_atom_site_label_2
_geom_angle_atom_site_label_3
_geom_angle_site_symmetry_1
_geom_angle_site_symmetry_3
_geom_angle
_geom_angle_publ_flag
C6 C1 C2 . . 121.0(2) ?
C6 C1 S1 . . 117.35(17) ?
C2 C1 S1 . . 121.56(17) ?
C3 C2 C1 . . 116.7(2) ?
C3 C2 C13 . . 119.1(2) ?
C1 C2 C13 . . 124.2(2) ?
C4 C3 C2 . . 121.9(2) ?
C4 C3 H3 . . 119.1 ?
C2 C3 H3 . . 119.1 ?
C5 C4 C3 . . 121.0(2) ?
C5 C4 Cl1 . . 119.8(2) ?
C3 C4 Cl1 . . 119.2(2) ?
C4 C5 C6 . . 118.7(2) ?
C4 C5 H5 . . 120.7 ?
C6 C5 H5 . . 120.7 ?
C5 C6 C1 . . 120.8(2) ?
C5 C6 H6 . . 119.6 ?
C1 C6 H6 . . 119.6 ?
C12 C7 C8 . . 119.3(2) ?
C12 C7 N1 . . 118.93(19) ?
C8 C7 N1 . . 121.7(2) ?
C9 C8 C7 . . 119.8(2) ?
C9 C8 H8 . . 120.1 ?
C7 C8 H8 . . 120.1 ?
C10 C9 C8 . . 120.1(2) ?
C10 C9 H9 . . 120.0 ?
C8 C9 H9 . . 120.0 ?
C9 C10 C11 . . 120.7(2) ?
C9 C10 Cl2 . . 119.3(2) ?
C11 C10 Cl2 . . 120.0(2) ?
C10 C11 C12 . . 119.5(2) ?
C10 C11 H11 . . 120.2 ?
C12 C11 H11 . . 120.2 ?
C11 C12 C7 . . 120.6(2) ?
C11 C12 H12 . . 119.7 ?
C7 C12 H12 . . 119.7 ?
C2 C13 H13A . . 109.5 ?
C2 C13 H13B . . 109.5 ?
H13A C13 H13B . . 109.5 ?
C2 C13 H13C . . 109.5 ?
H13A C13 H13C . . 109.5 ?
H13B C13 H13C . . 109.5 ?
C7 N1 S1 . . 124.49(13) ?
C7 N1 H1N . . 118.8(17) ?
S1 N1 H1N . . 108.8(17) ?
O2 S1 O1 . . 119.17(11) ?
O2 S1 N1 . . 105.07(10) ?
O1 S1 N1 . . 107.46(10) ?
O2 S1 C1 . . 111.38(11) ?
O1 S1 C1 . . 106.80(10) ?
N1 S1 C1 . . 106.20(10) ?

loop_
_geom_bond_atom_site_label_1
_geom_bond_atom_site_label_2
_geom_bond_site_symmetry_2
_geom_bond_distance
_geom_bond_publ_flag
C1 C6 . 1.389(3) ?
C1 C2 . 1.406(3) ?
C1 S1 . 1.768(2) ?
C2 C3 . 1.387(3) ?
C2 C13 . 1.540(3) ?
C3 C4 . 1.383(4) ?
C3 H3 . 0.9300 ?
C4 C5 . 1.370(4) ?
C4 Cl1 . 1.728(2) ?
C5 C6 . 1.381(3) ?
C5 H5 . 0.9300 ?
C6 H6 . 0.9300 ?
C7 C12 . 1.382(3) ?
C7 C8 . 1.385(3) ?
C7 N1 . 1.426(3) ?
C8 C9 . 1.378(4) ?
C8 H8 . 0.9300 ?
C9 C10 . 1.370(4) ?
C9 H9 . 0.9300 ?
C10 C11 . 1.371(4) ?
C10 Cl2 . 1.741(3) ?
C11 C12 . 1.374(3) ?
C11 H11 . 0.9300 ?
C12 H12 . 0.9300 ?
C13 H13A . 0.9600 ?
C13 H13B . 0.9600 ?
C13 H13C . 0.9600 ?
N1 S1 . 1.6299(19) ?
N1 H1N . 0.850(10) ?
O1 S1 . 1.4302(15) ?
O2 S1 . 1.4271(17) ?

loop_
_geom_hbond_atom_site_label_D
_geom_hbond_atom_site_label_H
_geom_hbond_atom_site_label_A
_geom_hbond_site_symmetry_A
_geom_hbond_distance_DH
_geom_hbond_distance_HA
_geom_hbond_distance_DA
_geom_hbond_angle_DHA
N1 H1N O1 2_656 0.850(10) 2.036(11) 2.868(2) 166(2)

loop_
_geom_torsion_atom_site_label_1
_geom_torsion_atom_site_label_2
_geom_torsion_atom_site_label_3
_geom_torsion_atom_site_label_4
_geom_torsion_site_symmetry_1
_geom_torsion_site_symmetry_2
_geom_torsion_site_symmetry_3
_geom_torsion_site_symmetry_4
_geom_torsion
_geom_torsion_publ_flag
C6 C1 C2 C3 . . . . 0.5(3) ?
S1 C1 C2 C3 . . . . -175.33(17) ?
C6 C1 C2 C13 . . . . -180.0(2) ?
S1 C1 C2 C13 . . . . 4.2(3) ?
C1 C2 C3 C4 . . . . 0.0(3) ?
C13 C2 C3 C4 . . . . -179.5(2) ?
C2 C3 C4 C5 . . . . -0.4(4) ?
C2 C3 C4 Cl1 . . . . 178.18(18) ?
C3 C4 C5 C6 . . . . 0.3(4) ?
Cl1 C4 C5 C6 . . . . -178.28(19) ?
C4 C5 C6 C1 . . . . 0.2(4) ?
C2 C1 C6 C5 . . . . -0.6(4) ?
S1 C1 C6 C5 . . . . 175.39(19) ?
C12 C7 C8 C9 . . . . -0.5(4) ?
N1 C7 C8 C9 . . . . 176.4(2) ?
C7 C8 C9 C10 . . . . -1.6(4) ?
C8 C9 C10 C11 . . . . 2.5(4) ?
C8 C9 C10 Cl2 . . . . -177.8(2) ?
C9 C10 C11 C12 . . . . -1.1(4) ?
Cl2 C10 C11 C12 . . . . 179.15(19) ?
C10 C11 C12 C7 . . . . -1.1(3) ?
C8 C7 C12 C11 . . . . 1.9(3) ?
N1 C7 C12 C11 . . . . -175.1(2) ?
C12 C7 N1 S1 . . . . -131.68(18) ?
C8 C7 N1 S1 . . . . 51.4(3) ?
C7 N1 S1 O2 . . . . 173.07(17) ?
C7 N1 S1 O1 . . . . -59.06(19) ?
C7 N1 S1 C1 . . . . 54.95(19) ?
C6 C1 S1 O2 . . . . 145.42(18) ?
C2 C1 S1 O2 . . . . -38.6(2) ?
C6 C1 S1 O1 . . . . 13.7(2) ?
C2 C1 S1 O1 . . . . -170.27(18) ?
C6 C1 S1 N1 . . . . -100.72(18) ?
C2 C1 S1 N1 . . . . 75.27(19) ?

loop_
_cod_related_entry_id
_cod_related_entry_database
_cod_related_entry_code
1 ChemSpider 24745516
